data_7006207
loop_
_publ_author_name
'Mukhopadhyay, Suman'
'Lasri, Jamal'
'Janu\'ario Charmier, M. Ad\'ilia'
'Guedes da Silva, M. F\'atima C.'
'Pombeiro, Armando J. L.'

_publ_section_title
;
 Microwave synthesis of mono- and bis-tetrazolato complexes via
 1,3-dipolar cycloaddition of organonitriles with platinum(ii)-bound
 azides
;
_journal_issue 45
_journal_name_full 'Dalton Transactions'
_journal_page_first 5297
_journal_paper_doi 10.1039/b709959b
_journal_year 2007
_chemical_formula_moiety 'C50 H38 Cl2 N8 P2 Pt'
_chemical_formula_sum 'C50 H38 Cl2 N8 P2 Pt'
_chemical_formula_weight 1078.81
_chemical_name_systematic
;
?
;
_space_group_IT_number 2
_symmetry_cell_setting triclinic
_symmetry_space_group_name_Hall '-P 1'
_symmetry_space_group_name_H-M 'P -1'
_atom_sites_solution_hydrogens geom
_atom_sites_solution_primary direct
_atom_sites_solution_secondary difmap
_audit_creation_method SHELXL-97
_cell_angle_alpha 66.379(6)
_cell_angle_beta 83.021(7)
_cell_angle_gamma 79.276(7)
_cell_formula_units_Z 1
_cell_length_a 9.8240(13)
_cell_length_b 10.4480(13)
_cell_length_c 12.0130(16)
_cell_measurement_reflns_used 8183
_cell_measurement_temperature 150(2)
_cell_measurement_theta_max 29.54
_cell_measurement_theta_min 2.74
_cell_volume 1108.5(3)
_computing_cell_refinement 'Bruker SMART'
_computing_data_collection 'Bruker SMART'
_computing_data_reduction 'Bruker SAINT'
_computing_molecular_graphics 'Ortep-3 for Windows (Farrugia, 1997)'
_computing_structure_refinement 'SHELXL-97 (Sheldrick, 1997)'
_computing_structure_solution 'WinGX v.1.70.01 (Farrugia, 1999)'
_diffrn_ambient_temperature 150(2)
_diffrn_measured_fraction_theta_full 0.995
_diffrn_measured_fraction_theta_max 0.995
_diffrn_measurement_device_type 'CCD area detector'
_diffrn_measurement_method 'phi and omega scans'
_diffrn_radiation_monochromator graphite
_diffrn_radiation_source 'fine-focus sealed tube'
_diffrn_radiation_type MoK\a
_diffrn_radiation_wavelength 0.71073
_diffrn_reflns_av_R_equivalents 0.0333
_diffrn_reflns_av_sigmaI/netI 0.0235
_diffrn_reflns_limit_h_max 11
_diffrn_reflns_limit_h_min -11
_diffrn_reflns_limit_k_max 12
_diffrn_reflns_limit_k_min -12
_diffrn_reflns_limit_l_max 14
_diffrn_reflns_limit_l_min -14
_diffrn_reflns_number 22011
_diffrn_reflns_theta_full 25.35
_diffrn_reflns_theta_max 25.35
_diffrn_reflns_theta_min 2.78
_exptl_absorpt_coefficient_mu 3.404
_exptl_absorpt_correction_T_max 0.8482
_exptl_absorpt_correction_T_min 0.7271
_exptl_absorpt_correction_type multi-scan
_exptl_absorpt_process_details SADABS
_exptl_crystal_colour colourless
_exptl_crystal_density_diffrn 1.616
_exptl_crystal_density_method 'not measured'
_exptl_crystal_description prism
_exptl_crystal_F_000 536
_exptl_crystal_size_max 0.10
_exptl_crystal_size_mid 0.06
_exptl_crystal_size_min 0.05
_refine_diff_density_max 0.516
_refine_diff_density_min -0.532
_refine_diff_density_rms 0.069
_refine_ls_extinction_method none
_refine_ls_goodness_of_fit_ref 1.052
_refine_ls_hydrogen_treatment mixed
_refine_ls_matrix_type full
_refine_ls_number_parameters 286
_refine_ls_number_reflns 4052
_refine_ls_number_restraints 0
_refine_ls_restrained_S_all 1.052
_refine_ls_R_factor_all 0.0155
_refine_ls_R_factor_gt 0.0155
_refine_ls_shift/su_max 0.010
_refine_ls_shift/su_mean 0.001
_refine_ls_structure_factor_coef Fsqd
_refine_ls_weighting_details 'calc w=1/[\s^2^(Fo^2^)+(0.0241P)^2^+0.2512P] where P=(Fo^2^+2Fc^2^)/3'
_refine_ls_weighting_scheme calc
_refine_ls_wR_factor_gt 0.0396
_refine_ls_wR_factor_ref 0.0396
_reflns_number_gt 4051
_reflns_number_total 4052
_reflns_threshold_expression >2sigma(I)
_cod_data_source_file b709959b.txt
_cod_data_source_block smc80
_cod_depositor_comments
;
The following automatic conversions were performed:
'_exptl_absorpt_correction_type' value 'multiscan' changed to 'multi-scan'
according to '/home/saulius/struct/CIF-dictionaries/cif_core.dic'
dictionary named 'cif_core.dic' version 2.4.1 from 2010-06-29.

Automatic conversion script
Id: cif_fix_enum 1527 2010-12-29 10:47:43Z saulius 
;
_cod_original_cell_volume 1108.5(2)
_cod_original_sg_symbol_H-M P-1
_cod_database_code 7006207

loop_
_symmetry_equiv_pos_as_xyz
'x, y, z'
'-x, -y, -z'

loop_
_atom_site_label
_atom_site_type_symbol
_atom_site_fract_x
_atom_site_fract_y
_atom_site_fract_z
_atom_site_U_iso_or_equiv
_atom_site_adp_type
_atom_site_occupancy
_atom_site_symmetry_multiplicity
_atom_site_calc_flag
_atom_site_refinement_flags
_atom_site_disorder_assembly
_atom_site_disorder_group
C1 C 0.7336(2) 0.0836(2) 0.18807(19) 0.0207(4) Uani 1 1 d . . .
C2 C 0.8096(2) 0.1779(2) 0.0835(2) 0.0249(5) Uani 1 1 d . . .
C3 C 0.8771(3) 0.1318(3) -0.0043(2) 0.0307(5) Uani 1 1 d . . .
H3 H 0.8694 0.0407 -0.0001 0.037 Uiso 1 1 calc R . .
C4 C 0.9564(3) 0.2178(3) -0.0989(2) 0.0350(6) Uani 1 1 d . . .
H4 H 1.0050 0.1849 -0.1581 0.042 Uiso 1 1 calc R . .
C5 C 0.9636(3) 0.3494(3) -0.1058(2) 0.0325(6) Uani 1 1 d . . .
C6 C 0.8906(3) 0.4017(3) -0.0236(2) 0.0362(6) Uani 1 1 d . . .
H6 H 0.8926 0.4960 -0.0327 0.043 Uiso 1 1 calc R . .
C7 C 0.8143(3) 0.3150(3) 0.0722(2) 0.0327(5) Uani 1 1 d . . .
H7 H 0.7651 0.3490 0.1304 0.039 Uiso 1 1 calc R . .
C101 C 0.4119(2) 0.3657(2) 0.35501(18) 0.0185(4) Uani 1 1 d . . .
C102 C 0.5441(2) 0.3670(2) 0.38367(19) 0.0226(5) Uani 1 1 d . . .
H102 H 0.6059 0.2809 0.4161 0.027 Uiso 1 1 calc R . .
C103 C 0.5863(3) 0.4947(2) 0.3648(2) 0.0283(5) Uani 1 1 d . . .
H103 H 0.6767 0.4954 0.3849 0.034 Uiso 1 1 calc R . .
C104 C 0.4974(3) 0.6200(2) 0.3173(2) 0.0311(5) Uani 1 1 d . . .
H104 H 0.5264 0.7067 0.3052 0.037 Uiso 1 1 calc R . .
C105 C 0.3662(3) 0.6197(2) 0.2874(2) 0.0311(5) Uani 1 1 d . . .
H105 H 0.3057 0.7063 0.2534 0.037 Uiso 1 1 calc R . .
C106 C 0.3225(2) 0.4931(2) 0.3067(2) 0.0252(5) Uani 1 1 d . . .
H106 H 0.2316 0.4932 0.2871 0.030 Uiso 1 1 calc R . .
C111 C 0.1759(2) 0.2179(2) 0.42572(19) 0.0200(4) Uani 1 1 d . . .
C112 C 0.1327(2) 0.2770(2) 0.5117(2) 0.0266(5) Uani 1 1 d . . .
H112 H 0.1981 0.3097 0.5423 0.032 Uiso 1 1 calc R . .
C113 C -0.0047(2) 0.2885(3) 0.5528(2) 0.0315(5) Uani 1 1 d . . .
H113 H -0.0335 0.3300 0.6108 0.038 Uiso 1 1 calc R . .
C114 C -0.1004(2) 0.2403(3) 0.5101(2) 0.0324(6) Uani 1 1 d . . .
H114 H -0.1945 0.2469 0.5399 0.039 Uiso 1 1 calc R . .
C115 C -0.0593(2) 0.1824(3) 0.4242(2) 0.0340(6) Uani 1 1 d . . .
H115 H -0.1253 0.1500 0.3943 0.041 Uiso 1 1 calc R . .
C116 C 0.0780(2) 0.1716(2) 0.3816(2) 0.0280(5) Uani 1 1 d . . .
H116 H 0.1056 0.1324 0.3219 0.034 Uiso 1 1 calc R . .
C121 C 0.3606(2) 0.1989(2) 0.22363(19) 0.0204(4) Uani 1 1 d . . .
C122 C 0.3456(2) 0.0730(2) 0.2142(2) 0.0270(5) Uani 1 1 d . . .
H122 H 0.3355 -0.0090 0.2857 0.032 Uiso 1 1 calc R . .
C123 C 0.3454(3) 0.0681(3) 0.1007(2) 0.0366(6) Uani 1 1 d . . .
H123 H 0.3341 -0.0171 0.0944 0.044 Uiso 1 1 calc R . .
C124 C 0.3617(3) 0.1862(3) -0.0031(2) 0.0406(6) Uani 1 1 d . . .
H124 H 0.3599 0.1826 -0.0807 0.049 Uiso 1 1 calc R . .
C125 C 0.3804(3) 0.3094(3) 0.0052(2) 0.0392(6) Uani 1 1 d . . .
H125 H 0.3938 0.3899 -0.0667 0.047 Uiso 1 1 calc R . .
C126 C 0.3797(3) 0.3162(2) 0.1183(2) 0.0290(5) Uani 1 1 d . . .
H126 H 0.3923 0.4016 0.1236 0.035 Uiso 1 1 calc R . .
N1 N 0.67748(18) 0.11806(18) 0.28069(16) 0.0210(4) Uani 1 1 d . . .
N11 N 0.62081(18) 0.00454(17) 0.35257(15) 0.0176(4) Uani 1 1 d . . .
N12 N 0.6397(2) -0.09376(18) 0.30700(16) 0.0234(4) Uani 1 1 d . . .
N13 N 0.7128(2) -0.04539(19) 0.20184(17) 0.0256(4) Uani 1 1 d . . .
P1 P 0.35875(5) 0.20022(5) 0.37471(5) 0.01637(11) Uani 1 1 d . . .
Cl1 Cl 1.06418(7) 0.45774(7) -0.22300(6) 0.04444(17) Uani 1 1 d . . .
Pt1 Pt 0.5000 0.0000 0.5000 0.01429(5) Uani 1 2 d S . .

loop_
_atom_site_aniso_label
_atom_site_aniso_U_11
_atom_site_aniso_U_22
_atom_site_aniso_U_33
_atom_site_aniso_U_23
_atom_site_aniso_U_13
_atom_site_aniso_U_12
C1 0.0171(11) 0.0262(10) 0.0202(11) -0.0105(9) 0.0001(9) -0.0041(8)
C2 0.0220(12) 0.0293(11) 0.0213(11) -0.0073(9) 0.0018(9) -0.0063(9)
C3 0.0335(14) 0.0328(12) 0.0257(12) -0.0121(10) 0.0062(10) -0.0077(10)
C4 0.0349(14) 0.0421(14) 0.0233(12) -0.0108(11) 0.0078(10) -0.0052(11)
C5 0.0246(13) 0.0376(13) 0.0259(12) -0.0010(10) 0.0009(10) -0.0100(10)
C6 0.0356(15) 0.0317(13) 0.0371(14) -0.0082(11) 0.0042(11) -0.0108(11)
C7 0.0327(14) 0.0319(12) 0.0318(13) -0.0123(10) 0.0086(11) -0.0077(10)
C101 0.0226(11) 0.0210(10) 0.0141(10) -0.0087(8) 0.0032(8) -0.0071(8)
C102 0.0215(11) 0.0268(11) 0.0235(11) -0.0133(9) 0.0027(9) -0.0078(9)
C103 0.0272(13) 0.0369(12) 0.0292(12) -0.0187(10) 0.0078(10) -0.0172(10)
C104 0.0456(15) 0.0281(12) 0.0256(12) -0.0144(10) 0.0116(11) -0.0193(11)
C105 0.0409(15) 0.0219(11) 0.0282(12) -0.0089(10) 0.0031(11) -0.0044(10)
C106 0.0284(12) 0.0229(10) 0.0241(11) -0.0083(9) -0.0029(9) -0.0043(9)
C111 0.0168(11) 0.0204(10) 0.0201(10) -0.0046(8) -0.0012(8) -0.0036(8)
C112 0.0217(12) 0.0344(12) 0.0236(11) -0.0115(10) -0.0015(9) -0.0035(9)
C113 0.0244(13) 0.0438(14) 0.0240(12) -0.0135(11) 0.0017(10) -0.0006(10)
C114 0.0179(12) 0.0396(13) 0.0310(13) -0.0059(11) 0.0024(10) -0.0044(10)
C115 0.0217(13) 0.0371(13) 0.0435(15) -0.0123(11) -0.0035(11) -0.0113(10)
C116 0.0255(13) 0.0284(11) 0.0336(13) -0.0143(10) -0.0024(10) -0.0067(9)
C121 0.0183(11) 0.0257(10) 0.0197(10) -0.0115(9) -0.0024(8) -0.0020(8)
C122 0.0287(13) 0.0285(11) 0.0270(12) -0.0130(10) -0.0034(10) -0.0053(9)
C123 0.0412(15) 0.0413(14) 0.0398(15) -0.0278(12) -0.0082(12) -0.0043(11)
C124 0.0519(17) 0.0517(16) 0.0254(13) -0.0238(12) -0.0091(12) 0.0006(13)
C125 0.0557(18) 0.0388(14) 0.0196(12) -0.0102(10) -0.0002(11) -0.0029(12)
C126 0.0376(14) 0.0282(11) 0.0221(12) -0.0111(9) -0.0010(10) -0.0041(10)
N1 0.0202(9) 0.0235(9) 0.0207(9) -0.0094(7) 0.0047(7) -0.0082(7)
N11 0.0169(9) 0.0197(8) 0.0180(9) -0.0091(7) 0.0003(7) -0.0041(7)
N12 0.0290(10) 0.0227(9) 0.0215(9) -0.0120(8) 0.0039(8) -0.0063(7)
N13 0.0308(11) 0.0269(9) 0.0212(9) -0.0124(8) 0.0060(8) -0.0069(8)
P1 0.0163(3) 0.0176(2) 0.0163(3) -0.0071(2) -0.0007(2) -0.0040(2)
Cl1 0.0394(4) 0.0500(4) 0.0310(3) 0.0000(3) 0.0082(3) -0.0188(3)
Pt1 0.01460(7) 0.01591(6) 0.01362(6) -0.00660(4) 0.00116(4) -0.00455(4)

loop_
_atom_type_symbol
_atom_type_description
_atom_type_scat_dispersion_real
_atom_type_scat_dispersion_imag
_atom_type_scat_source
C C 0.0033 0.0016 'International Tables Vol C Tables 4.2.6.8 and 6.1.1.4'
H H 0.0000 0.0000 'International Tables Vol C Tables 4.2.6.8 and 6.1.1.4'
N N 0.0061 0.0033 'International Tables Vol C Tables 4.2.6.8 and 6.1.1.4'
P P 0.1023 0.0942 'International Tables Vol C Tables 4.2.6.8 and 6.1.1.4'
Cl Cl 0.1484 0.1585 'International Tables Vol C Tables 4.2.6.8 and 6.1.1.4'
Pt Pt -1.7033 8.3905 'International Tables Vol C Tables 4.2.6.8 and 6.1.1.4'

loop_
_geom_angle_atom_site_label_1
_geom_angle_atom_site_label_2
_geom_angle_atom_site_label_3
_geom_angle
_geom_angle_site_symmetry_1
_geom_angle_site_symmetry_3
_geom_angle_publ_flag
N1 C1 N13 112.35(18) . . ?
N1 C1 C2 122.93(19) . . ?
N13 C1 C2 124.7(2) . . ?
C3 C2 C7 119.2(2) . . ?
C3 C2 C1 120.5(2) . . ?
C7 C2 C1 120.2(2) . . ?
C2 C3 C4 120.5(2) . . ?
C5 C4 C3 119.2(2) . . ?
C4 C5 C6 121.7(2) . . ?
C4 C5 Cl1 119.7(2) . . ?
C6 C5 Cl1 118.6(2) . . ?
C5 C6 C7 119.1(2) . . ?
C6 C7 C2 120.2(2) . . ?
C102 C101 C106 119.40(19) . . ?
C102 C101 P1 120.02(16) . . ?
C106 C101 P1 120.54(17) . . ?
C101 C102 C103 120.0(2) . . ?
C104 C103 C102 120.3(2) . . ?
C105 C104 C103 120.1(2) . . ?
C104 C105 C106 120.2(2) . . ?
C105 C106 C101 120.1(2) . . ?
C112 C111 C116 118.8(2) . . ?
C112 C111 P1 119.69(16) . . ?
C116 C111 P1 121.46(17) . . ?
C113 C112 C111 120.3(2) . . ?
C112 C113 C114 120.5(2) . . ?
C115 C114 C113 119.8(2) . . ?
C114 C115 C116 120.1(2) . . ?
C115 C116 C111 120.4(2) . . ?
C126 C121 C122 119.1(2) . . ?
C126 C121 P1 122.56(17) . . ?
C122 C121 P1 118.28(16) . . ?
C123 C122 C121 120.0(2) . . ?
C124 C123 C122 120.3(2) . . ?
C125 C124 C123 120.2(2) . . ?
C124 C125 C126 120.2(2) . . ?
C125 C126 C121 120.2(2) . . ?
N11 N1 C1 102.67(17) . . ?
N12 N11 N1 112.36(16) . . ?
N12 N11 Pt1 125.08(14) . . ?
N1 N11 Pt1 122.06(13) . . ?
N11 N12 N13 107.19(17) . . ?
N12 N13 C1 105.42(17) . . ?
C101 P1 C121 106.77(10) . . ?
C101 P1 C111 104.41(10) . . ?
C121 P1 C111 105.42(10) . . ?
C101 P1 Pt1 113.74(7) . . ?
C121 P1 Pt1 110.32(7) . . ?
C111 P1 Pt1 115.47(7) . . ?
N11 Pt1 N11 180.0 . 2_656 ?
N11 Pt1 P1 88.33(5) . . ?
N11 Pt1 P1 91.67(5) 2_656 . ?
N11 Pt1 P1 91.67(5) . 2_656 ?
N11 Pt1 P1 88.33(5) 2_656 2_656 ?
P1 Pt1 P1 180.0 . 2_656 ?

loop_
_geom_bond_atom_site_label_1
_geom_bond_atom_site_label_2
_geom_bond_distance
_geom_bond_site_symmetry_2
_geom_bond_publ_flag
C1 N1 1.330(3) . ?
C1 N13 1.342(3) . ?
C1 C2 1.469(3) . ?
C2 C3 1.380(3) . ?
C2 C7 1.393(3) . ?
C3 C4 1.390(3) . ?
C4 C5 1.359(4) . ?
C5 C6 1.379(4) . ?
C5 Cl1 1.743(2) . ?
C6 C7 1.384(3) . ?
C101 C102 1.387(3) . ?
C101 C106 1.396(3) . ?
C101 P1 1.815(2) . ?
C102 C103 1.395(3) . ?
C103 C104 1.378(4) . ?
C104 C105 1.380(4) . ?
C105 C106 1.388(3) . ?
C111 C112 1.392(3) . ?
C111 C116 1.394(3) . ?
C111 P1 1.827(2) . ?
C112 C113 1.380(3) . ?
C113 C114 1.379(4) . ?
C114 C115 1.379(4) . ?
C115 C116 1.384(3) . ?
C121 C126 1.387(3) . ?
C121 C122 1.400(3) . ?
C121 P1 1.818(2) . ?
C122 C123 1.386(3) . ?
C123 C124 1.376(4) . ?
C124 C125 1.377(4) . ?
C125 C126 1.388(3) . ?
N1 N11 1.331(2) . ?
N11 N12 1.321(2) . ?
N11 Pt1 1.9976(17) . ?
N12 N13 1.330(3) . ?
P1 Pt1 2.3390(6) . ?
Pt1 N11 1.9976(17) 2_656 ?
Pt1 P1 2.3390(6) 2_656 ?
